data_1551251
loop_
_publ_author_name
'Deng, Shuilin'
'Chen, Haohua'
'Ma, Xingxing'
'Zhou, Yao'
'Yang, Kai'
'Lan, Yu'
'Song, Qiuling'

_publ_section_title
;
 S8-Catalyzed Triple Cleavage of Bromodifluoro Compounds for the Assembly
 of N-containing Heterocycles
;
_journal_name_full 'Chemical Science'
_journal_paper_doi 10.1039/C9SC01333D
_journal_year 2019
_chemical_formula_moiety 'C16 H14 N2 O S'
_chemical_formula_sum 'C16 H14 N2 O S'
_chemical_formula_weight 282.37
_space_group_crystal_system monoclinic
_space_group_IT_number 14
_space_group_name_Hall '-P 2ybc'
_space_group_name_H-M_alt 'P 1 21/c 1'
_symmetry_Int_Tables_number 14
_symmetry_space_group_name_Hall '-P 2ybc'
_symmetry_space_group_name_H-M 'P 1 21/c 1'
_atom_sites_solution_primary direct
_audit_creation_date 2018-12-04
_audit_creation_method
;
Olex2 1.2
(compiled 2014.03.20 svn.r2914 for OlexSys, GUI svn.r4816)
;
_audit_update_record
;
2018-12-05 deposited with the CCDC.    2019-06-04 downloaded from the CCDC.
;
_cell_angle_alpha 90
_cell_angle_beta 99.111(7)
_cell_angle_gamma 90
_cell_formula_units_Z 4
_cell_length_a 8.4561(8)
_cell_length_b 18.2584(11)
_cell_length_c 9.6555(7)
_cell_measurement_reflns_used 1732
_cell_measurement_temperature 298
_cell_measurement_theta_max 26.4740
_cell_measurement_theta_min 4.1340
_cell_volume 1472.0(2)
_computing_cell_refinement 'CrysAlisPro 1.171.38.41 (Rigaku OD, 2015)'
_computing_data_collection 'CrysAlisPro 1.171.38.41 (Rigaku OD, 2015)'
_computing_data_reduction 'CrysAlisPro 1.171.38.41 (Rigaku OD, 2015)'
_computing_molecular_graphics 'Olex2 (Dolomanov et al., 2009)'
_computing_publication_material 'Olex2 (Dolomanov et al., 2009)'
_computing_structure_refinement 'olex2.refine (Bourhis et al., 2013)'
_computing_structure_solution 'ShelXT (Sheldrick, 2008)'
_diffrn_ambient_temperature 298
_diffrn_detector 'CCD plate'
_diffrn_detector_area_resol_mean 16.1213
_diffrn_detector_type Eos
_diffrn_measured_fraction_theta_full 0.9973
_diffrn_measured_fraction_theta_max 0.9973
_diffrn_measurement_device 'four-circle diffractometer'
_diffrn_measurement_device_type 'Xcalibur, Eos, Gemini'
_diffrn_measurement_method '\w scans'
_diffrn_orient_matrix_type 'CrysAlisPro convention (1999,Acta A55,543-557)'
_diffrn_orient_matrix_UB_11 0.0245961000
_diffrn_orient_matrix_UB_12 0.0371907000
_diffrn_orient_matrix_UB_13 0.0025772000
_diffrn_orient_matrix_UB_21 -0.0806026000
_diffrn_orient_matrix_UB_22 0.0112570000
_diffrn_orient_matrix_UB_23 -0.0027100000
_diffrn_orient_matrix_UB_31 0.0096383000
_diffrn_orient_matrix_UB_32 -0.0009441000
_diffrn_orient_matrix_UB_33 0.0743781000
_diffrn_radiation_monochromator graphite
_diffrn_radiation_probe x-ray
_diffrn_radiation_type 'Mo K\a'
_diffrn_radiation_wavelength 0.71073
_diffrn_reflns_av_R_equivalents 0.0263
_diffrn_reflns_av_unetI/netI 0.0467
_diffrn_reflns_limit_h_max 7
_diffrn_reflns_limit_h_min -11
_diffrn_reflns_limit_k_max 23
_diffrn_reflns_limit_k_min -24
_diffrn_reflns_limit_l_max 13
_diffrn_reflns_limit_l_min -13
_diffrn_reflns_number 7286
_diffrn_reflns_theta_full 24.9999
_diffrn_reflns_theta_max 25.00
_diffrn_reflns_theta_min 3.66
_diffrn_source 'fine-focus sealed X-ray tube'
_diffrn_source_type 'Enhance (Mo) X-ray Source'
_exptl_absorpt_coefficient_mu 0.216
_exptl_absorpt_correction_T_max 1.00000
_exptl_absorpt_correction_T_min 0.76624
_exptl_absorpt_correction_type multi-scan
_exptl_absorpt_process_details
;
CrysAlisPro 1.171.38.41 (Rigaku Oxford Diffraction, 2015)
Empirical absorption correction using spherical harmonics,
 implemented in SCALE3 ABSPACK scaling algorithm.
;
_exptl_crystal_density_diffrn 1.2741
_exptl_crystal_description block
_exptl_crystal_F_000 592.7175
_refine_diff_density_max 0.2599
_refine_diff_density_min -0.4364
_refine_diff_density_rms 0.0591
_refine_ls_d_res_high 0.8409
_refine_ls_d_res_low 5.5620
_refine_ls_goodness_of_fit_ref 0.9981
_refine_ls_hydrogen_treatment constr
_refine_ls_matrix_type full
_refine_ls_number_constraints 25
_refine_ls_number_parameters 181
_refine_ls_number_reflns 2586
_refine_ls_number_restraints 0
_refine_ls_restrained_S_all 0.9981
_refine_ls_R_factor_all 0.0694
_refine_ls_R_factor_gt 0.0471
_refine_ls_shift/su_max 0.0001
_refine_ls_shift/su_mean 0.0000
_refine_ls_structure_factor_coef Fsqd
_refine_ls_weighting_details 'w=1/[\s^2^(Fo^2^)+(0.1P)^2^] where P=(Fo^2^+2Fc^2^)/3'
_refine_ls_weighting_scheme calc
_refine_ls_wR_factor_gt 0.1362
_refine_ls_wR_factor_ref 0.1584
_reflns_Friedel_coverage 0.0
_reflns_limit_h_max 9
_reflns_limit_h_min -10
_reflns_limit_k_max 21
_reflns_limit_k_min 0
_reflns_limit_l_max 11
_reflns_limit_l_min 0
_reflns_number_gt 1874
_reflns_number_total 2586
_reflns_threshold_expression I>=2u(I)
_cod_data_source_file c9sc01333d2.cif
_cod_data_source_block exp_6199
_cod_database_code 1551251
_reflns_odcompleteness_completeness 99.62
_reflns_odcompleteness_iscentric 1
_reflns_odcompleteness_theta 26.32
_olex2_refinement_description
;
1. Fixed Uiso
 At 1.2 times of:
  All C(H) groups, All C(H,H) groups, All N(H) groups
 At 1.5 times of:
  All C(H,H,H) groups
2.a Secondary CH2 refined with riding coordinates:
 C009(H00a,H00b)
2.b Aromatic/amide H refined with riding coordinates:
 C00H(H00H), C00F(H00F), C00E(H00E), C00C(H00d), C00G(H00G), C00J(H00J),
 C00I(H00I), C00A(H00c), N003(H003)
2.c Idealised Me refined as rotating group:
 C00K(H00k,H00l,H00m)
;
_olex2_submission_special_instructions 'No special instructions were received'
_oxdiff_exptl_absorpt_empirical_details
;
Empirical correction (ABSPACK) includes:
- Absorption correction using spherical harmonics
- Frame scaling
;
_oxdiff_exptl_absorpt_empirical_full_max 1.528
_oxdiff_exptl_absorpt_empirical_full_min 0.731

loop_
_space_group_symop_id
_space_group_symop_operation_xyz
1 x,y,z
2 -x,y+1/2,-z+1/2
3 -x,-y,-z
4 x,-y-1/2,z-1/2

loop_
_atom_site_label
_atom_site_type_symbol
_atom_site_fract_x
_atom_site_fract_y
_atom_site_fract_z
_atom_site_U_iso_or_equiv
_atom_site_adp_type
_atom_site_occupancy
_atom_site_refinement_flags_posn
S01 S 0.68143(9) 0.55632(4) 0.66540(6) 0.0630(3) Uani 1.000000 .
O002 O 0.5462(2) 0.70046(9) 0.73011(16) 0.0561(5) Uani 1.000000 .
N003 N 0.5458(2) 0.75191(9) 0.51577(18) 0.0448(5) Uani 1.000000 .
N004 N 0.6451(2) 0.61777(10) 0.4216(2) 0.0488(5) Uani 1.000000 .
C005 C 0.5670(3) 0.69732(11) 0.6067(2) 0.0422(6) Uani 1.000000 .
C006 C 0.6270(3) 0.62776(11) 0.5510(2) 0.0406(5) Uani 1.000000 .
C007 C 0.3109(3) 0.83216(11) 0.5317(2) 0.0457(6) Uani 1.000000 .
C008 C 0.7074(3) 0.54855(12) 0.4052(2) 0.0459(6) Uani 1.000000 .
C009 C 0.4904(3) 0.82376(12) 0.5526(3) 0.0503(6) Uani 1.000000 .
C00A C 0.2100(3) 0.78678(12) 0.4445(3) 0.0520(6) Uani 1.000000 .
C00B C 0.7354(3) 0.50669(12) 0.5278(3) 0.0508(6) Uani 1.000000 .
C00C C 0.7423(4) 0.51966(14) 0.2801(3) 0.0665(8) Uani 1.000000 .
C00D C 0.0456(3) 0.79653(15) 0.4197(3) 0.0651(8) Uani 1.000000 .
C00E C 0.8034(4) 0.44984(15) 0.2804(3) 0.0716(8) Uani 1.000000 .
C00F C 0.8291(4) 0.40864(14) 0.4017(3) 0.0727(8) Uani 1.000000 .
C00G C 0.2450(4) 0.88937(15) 0.5969(3) 0.0724(8) Uani 1.000000 .
C00H C 0.7957(4) 0.43596(14) 0.5252(3) 0.0736(9) Uani 1.000000 .
C00I C -0.0178(4) 0.8545(2) 0.4856(4) 0.0843(10) Uani 1.000000 .
C00J C 0.0809(5) 0.9006(2) 0.5718(4) 0.0961(12) Uani 1.000000 .
C00K C -0.0588(4) 0.7467(2) 0.3224(5) 0.1102(13) Uani 1.000000 .
H00H H 0.8130(4) 0.40775(14) 0.6064(3) 0.0883(10) Uiso 1.000000 R
H00F H 0.8700(4) 0.36144(14) 0.3991(3) 0.0873(10) Uiso 1.000000 R
H00E H 0.8277(4) 0.43009(15) 0.1975(3) 0.0859(10) Uiso 1.000000 R
H00d H 0.7247(4) 0.54706(14) 0.1979(3) 0.0798(9) Uiso 1.000000 R
H00G H 0.3106(4) 0.92025(15) 0.6575(3) 0.0869(10) Uiso 1.000000 R
H00J H 0.0372(5) 0.9399(2) 0.6139(4) 0.1154(14) Uiso 1.000000 R
H00I H -0.1279(4) 0.8622(2) 0.4712(4) 0.1012(12) Uiso 1.000000 R
H00c H 0.2539(3) 0.74813(12) 0.4007(3) 0.0625(8) Uiso 1.000000 R
H003 H 0.5654(2) 0.74476(9) 0.43209(18) 0.0538(6) Uiso 1.000000 R
H00a H 0.5326(3) 0.83349(12) 0.6503(3) 0.0603(7) Uiso 1.000000 R
H00b H 0.5341(3) 0.86042(12) 0.4966(3) 0.0603(7) Uiso 1.000000 R
H00k H -0.018(2) 0.7435(12) 0.2351(11) 0.165(2) Uiso 1.000000 GR
H00l H -0.059(3) 0.6989(5) 0.3636(14) 0.165(2) Uiso 1.000000 GR
H00m H -0.1660(9) 0.7657(9) 0.306(2) 0.165(2) Uiso 1.000000 GR

loop_
_atom_site_aniso_label
_atom_site_aniso_U_11
_atom_site_aniso_U_22
_atom_site_aniso_U_33
_atom_site_aniso_U_12
_atom_site_aniso_U_13
_atom_site_aniso_U_23
S01 0.1015(6) 0.0508(4) 0.0381(4) 0.0111(3) 0.0157(4) 0.0049(3)
O002 0.0779(13) 0.0559(10) 0.0373(10) 0.0009(8) 0.0180(8) -0.0041(7)
N003 0.0549(12) 0.0443(10) 0.0367(10) 0.0062(8) 0.0115(9) -0.0023(8)
N004 0.0619(13) 0.0462(11) 0.0392(11) 0.0061(9) 0.0108(9) 0.0011(8)
C005 0.0428(13) 0.0463(12) 0.0380(13) -0.0049(10) 0.0083(10) -0.0051(10)
C006 0.0451(13) 0.0415(12) 0.0355(12) -0.0019(9) 0.0070(10) -0.0008(10)
C007 0.0633(15) 0.0389(12) 0.0378(12) 0.0089(11) 0.0166(11) 0.0068(10)
C008 0.0543(14) 0.0421(12) 0.0419(13) 0.0008(10) 0.0089(11) -0.0018(10)
C009 0.0625(16) 0.0402(12) 0.0478(14) 0.0003(11) 0.0078(12) -0.0062(10)
C00A 0.0553(16) 0.0415(12) 0.0621(16) 0.0065(11) 0.0177(13) 0.0071(11)
C00B 0.0628(16) 0.0447(12) 0.0454(15) -0.0013(11) 0.0103(12) -0.0023(11)
C00C 0.096(2) 0.0574(16) 0.0488(16) 0.0126(14) 0.0206(14) -0.0004(13)
C00D 0.0552(17) 0.0665(17) 0.0740(19) 0.0046(13) 0.0117(15) 0.0214(14)
C00E 0.096(2) 0.0642(17) 0.0594(18) 0.0085(15) 0.0267(16) -0.0140(14)
C00F 0.103(2) 0.0471(15) 0.071(2) 0.0148(14) 0.0226(17) -0.0075(14)
C00G 0.093(2) 0.0719(17) 0.0545(17) 0.0226(16) 0.0198(16) -0.0124(14)
C00H 0.114(3) 0.0500(14) 0.0569(18) 0.0156(15) 0.0136(17) 0.0075(13)
C00I 0.068(2) 0.112(3) 0.079(2) 0.029(2) 0.0301(18) 0.025(2)
C00J 0.110(3) 0.109(3) 0.078(2) 0.056(2) 0.043(2) -0.000(2)
C00K 0.065(2) 0.105(3) 0.152(4) -0.0118(19) -0.008(2) 0.009(3)

loop_
_atom_type_symbol
_atom_type_scat_dispersion_real
_atom_type_scat_dispersion_imag
_atom_type_scat_Cromer_Mann_a1
_atom_type_scat_Cromer_Mann_a2
_atom_type_scat_Cromer_Mann_a3
_atom_type_scat_Cromer_Mann_a4
_atom_type_scat_Cromer_Mann_b1
_atom_type_scat_Cromer_Mann_b2
_atom_type_scat_Cromer_Mann_b3
_atom_type_scat_Cromer_Mann_b4
_atom_type_scat_Cromer_Mann_c
_atom_type_scat_source
_atom_type_scat_dispersion_source
H 0.00000 0.00000 0.49300 0.32291 0.14019 0.04081 10.51090 26.12570 3.14236 57.79970 0.0030380000826 'International Tables Volume C Table 6.1.1.4 (pp. 500-502)' 'Henke, Gullikson and Davis, At. Data and Nucl. Data Tables, 1993, 54, 2'
C 0.00347 0.00161 2.31000 1.02000 1.58860 0.86500 20.84390 10.20750 0.56870 51.65120 0.215599998832 'International Tables Volume C Table 6.1.1.4 (pp. 500-502)' 'Henke, Gullikson and Davis, At. Data and Nucl. Data Tables, 1993, 54, 2'
S 0.12424 0.12443 6.90530 5.20340 1.43790 1.58630 1.46790 22.21510 0.25360 56.17200 0.866900026798 'International Tables Volume C Table 6.1.1.4 (pp. 500-502)' 'Henke, Gullikson and Davis, At. Data and Nucl. Data Tables, 1993, 54, 2'
O 0.01158 0.00611 3.04850 2.28680 1.54630 0.86700 13.27710 5.70110 0.32390 32.90890 0.250800013542 'International Tables Volume C Table 6.1.1.4 (pp. 500-502)' 'Henke, Gullikson and Davis, At. Data and Nucl. Data Tables, 1993, 54, 2'
N 0.00653 0.00323 12.21260 3.13220 2.01250 1.16630 0.00570 9.89330 28.99750 0.58260 -11.5290002823 'International Tables Volume C Table 6.1.1.4 (pp. 500-502)' 'Henke, Gullikson and Davis, At. Data and Nucl. Data Tables, 1993, 54, 2'

loop_
_geom_angle_atom_site_label_1
_geom_angle_atom_site_label_2
_geom_angle_atom_site_label_3
_geom_angle
C00B S01 C006 88.88(11)
C009 N003 C005 122.16(19)
H003 N003 C005 118.92(12)
H003 N003 C009 118.92(12)
C008 N004 C006 110.08(18)
N003 C005 O002 125.6(2)
C006 C005 O002 119.6(2)
C006 C005 N003 114.78(19)
N004 C006 S01 116.81(16)
C005 C006 S01 118.87(16)
C005 C006 N004 124.30(19)
C00A C007 C009 122.3(2)
C00G C007 C009 119.1(2)
C00G C007 C00A 118.5(2)
C00B C008 N004 114.7(2)
C00C C008 N004 125.5(2)
C00C C008 C00B 119.8(2)
C007 C009 N003 114.54(19)
H00a C009 N003 108.63(12)
H00a C009 C007 108.63(12)
H00b C009 N003 108.63(12)
H00b C009 C007 108.63(12)
H00b C009 H00a 107.6
C00D C00A C007 122.5(2)
H00c C00A C007 118.77(14)
H00c C00A C00D 118.77(16)
C008 C00B S01 109.54(17)
C00H C00B S01 130.0(2)
C00H C00B C008 120.4(2)
C00E C00C C008 118.7(3)
H00d C00C C008 120.63(14)
H00d C00C C00E 120.63(17)
C00I C00D C00A 118.0(3)
C00K C00D C00A 120.5(3)
C00K C00D C00I 121.4(3)
C00F C00E C00C 121.0(3)
H00E C00E C00C 119.48(17)
H00E C00E C00F 119.48(16)
C00H C00F C00E 121.1(2)
H00F C00F C00E 119.46(16)
H00F C00F C00H 119.46(16)
C00J C00G C007 119.8(3)
H00G C00G C007 120.11(18)
H00G C00G C00J 120.1(2)
C00F C00H C00B 118.9(3)
H00H C00H C00B 120.57(16)
H00H C00H C00F 120.57(16)
C00J C00I C00D 120.3(3)
H00I C00I C00D 119.8(2)
H00I C00I C00J 119.84(19)
C00I C00J C00G 120.8(3)
H00J C00J C00G 119.6(2)
H00J C00J C00I 119.58(19)
H00k C00K C00D 109.5
H00l C00K C00D 109.5
H00l C00K H00k 109.5
H00m C00K C00D 109.5
H00m C00K H00k 109.5
H00m C00K H00l 109.5

loop_
_geom_bond_atom_site_label_1
_geom_bond_atom_site_label_2
_geom_bond_distance
S01 C006 1.724(2)
S01 C00B 1.729(2)
O002 C005 1.234(2)
N003 C005 1.321(3)
N003 C009 1.456(3)
N003 H003 0.8600
N004 C006 1.296(3)
N004 C008 1.388(3)
C005 C006 1.498(3)
C007 C009 1.507(3)
C007 C00A 1.377(3)
C007 C00G 1.382(3)
C008 C00B 1.397(3)
C008 C00C 1.391(3)
C009 H00a 0.9700
C009 H00b 0.9700
C00A C00D 1.384(4)
C00A H00c 0.9300
C00B C00H 1.390(3)
C00C C00E 1.375(4)
C00C H00d 0.9300
C00D C00I 1.386(4)
C00D C00K 1.493(5)
C00E C00F 1.380(4)
C00E H00E 0.9300
C00F C00H 1.363(4)
C00F H00F 0.9300
C00G C00J 1.386(5)
C00G H00G 0.9300
C00H H00H 0.9300
C00I C00J 1.370(5)
C00I H00I 0.9300
C00J H00J 0.9300
C00K H00k 0.9600
C00K H00l 0.9600
C00K H00m 0.9600
